data_4131711
loop_
_publ_author_name
'Wu, Lipeng'
'Chitnis, Saurabh S.'
'Jiao, Haijun'
'Annibale, Vincent T.'
'Manners, Ian'

_publ_section_title
;
 Non-Metal-Catalyzed Heterodehydrocoupling of Phosphines and Hydrosilanes:
 Mechanistic Studies of B(C<sub>6</sub>F<sub>5</sub>)<sub>3</sub>-Mediated
 Formation of P-Si Bonds.
;
_journal_issue 46
_journal_name_full 'Journal of the American Chemical Society'
_journal_page_first 16780
_journal_page_last 16790
_journal_paper_doi 10.1021/jacs.7b09175
_journal_volume 139
_journal_year 2017
_chemical_absolute_configuration unk
_chemical_formula_moiety 'C36 H33 P3 Si3'
_chemical_formula_sum 'C36 H33 P3 Si3'
_chemical_formula_weight 642.80
_space_group_crystal_system monoclinic
_space_group_IT_number 4
_space_group_name_Hall 'P 2yb'
_space_group_name_H-M_alt 'P 1 21 1'
_atom_sites_solution_hydrogens geom
_atom_sites_solution_primary dual
_audit_creation_date 2017-07-11
_audit_creation_method
;
Olex2 1.2
(compiled 2017.03.28 svn.r3405 for OlexSys, GUI svn.r5337)
;
_cell_angle_alpha 90
_cell_angle_beta 97.606(3)
_cell_angle_gamma 90
_cell_formula_units_Z 2
_cell_length_a 12.0012(6)
_cell_length_b 6.1504(3)
_cell_length_c 22.4927(11)
_cell_measurement_reflns_used 1466
_cell_measurement_temperature 100(2)
_cell_measurement_theta_max 22.19
_cell_measurement_theta_min 3.03
_cell_volume 1645.63(14)
_computing_cell_refinement 'SAINT v8.37A (Bruker, 2015)'
_computing_data_collection 'Bruker Apex suite'
_computing_data_reduction 'SAINT v8.37A (Bruker, 2015)'
_computing_molecular_graphics 'Olex2 (Dolomanov et al., 2009)'
_computing_publication_material 'Olex2 (Dolomanov et al., 2009)'
_computing_structure_refinement 'ShelXL (Sheldrick, 2015)'
_computing_structure_solution 'ShelXT (Sheldrick, 2015)'
_diffrn_ambient_temperature 100(2)
_diffrn_detector 'Bruker area detector'
_diffrn_detector_type 'CCD area detector'
_diffrn_measured_fraction_theta_full 1.000
_diffrn_measured_fraction_theta_max 1.000
_diffrn_measurement_device 'Bruker Apex II kappa CCD area detector'
_diffrn_measurement_device_type 'Bruker APEX-II CCD'
_diffrn_measurement_method '\f and \w scans'
_diffrn_radiation_monochromator graphite
_diffrn_radiation_type MoK\a
_diffrn_radiation_wavelength 0.71073
_diffrn_reflns_av_R_equivalents 0.0677
_diffrn_reflns_av_unetI/netI 0.0998
_diffrn_reflns_Laue_measured_fraction_full 1.000
_diffrn_reflns_Laue_measured_fraction_max 1.000
_diffrn_reflns_limit_h_max 15
_diffrn_reflns_limit_h_min -15
_diffrn_reflns_limit_k_max 7
_diffrn_reflns_limit_k_min -7
_diffrn_reflns_limit_l_max 28
_diffrn_reflns_limit_l_min -28
_diffrn_reflns_number 14743
_diffrn_reflns_point_group_measured_fraction_full 0.978
_diffrn_reflns_point_group_measured_fraction_max 0.970
_diffrn_reflns_theta_full 25.242
_diffrn_reflns_theta_max 26.371
_diffrn_reflns_theta_min 0.913
_diffrn_source 'fine-focus sealed tube'
_diffrn_standards_number 0
_exptl_absorpt_coefficient_mu 0.315
_exptl_absorpt_correction_T_max 0.7456
_exptl_absorpt_correction_T_min 0.5975
_exptl_absorpt_correction_type multi-scan
_exptl_absorpt_process_details
'SADABS-2014/5 (Bruker,2014/5) was used for absorption correction. wR2(int) was 0.0710 before and 0.0569 after correction. The Ratio of minimum to maximum transmission is 0.8014. The \l/2 correction factor is Not present.'
_exptl_crystal_colour colourless
_exptl_crystal_density_diffrn 1.297
_exptl_crystal_description needle
_exptl_crystal_F_000 672
_exptl_crystal_size_max 0.41
_exptl_crystal_size_mid 0.1
_exptl_crystal_size_min 0.025
_refine_diff_density_max 0.370
_refine_diff_density_min -0.343
_refine_diff_density_rms 0.070
_refine_ls_abs_structure_details
;
 Flack x determined using 1615 quotients [(I+)-(I-)]/[(I+)+(I-)]
 (Parsons and Flack (2004), Acta Cryst. A60, s61).
;
_refine_ls_abs_structure_Flack 0.05(10)
_refine_ls_extinction_method none
_refine_ls_goodness_of_fit_ref 1.021
_refine_ls_hydrogen_treatment constr
_refine_ls_matrix_type full
_refine_ls_number_parameters 433
_refine_ls_number_reflns 6525
_refine_ls_number_restraints 61
_refine_ls_restrained_S_all 1.019
_refine_ls_R_factor_all 0.0957
_refine_ls_R_factor_gt 0.0589
_refine_ls_shift/su_max 0.000
_refine_ls_shift/su_mean 0.000
_refine_ls_structure_factor_coef Fsqd
_refine_ls_weighting_details 'w=1/[\s^2^(Fo^2^)+(0.0423P)^2^+1.0079P] where P=(Fo^2^+2Fc^2^)/3'
_refine_ls_weighting_scheme calc
_refine_ls_wR_factor_gt 0.1118
_refine_ls_wR_factor_ref 0.1258
_reflns_Friedel_coverage 0.768
_reflns_Friedel_fraction_full 0.952
_reflns_Friedel_fraction_max 0.934
_reflns_number_gt 4681
_reflns_number_total 6525
_reflns_threshold_expression 'I > 2\s(I)'
_cod_data_source_file ja7b09175_si_002.cif
_cod_data_source_block 3g
_cod_database_code 4131711
_shelxl_version_number 2013-4
_shelx_space_group_comment
;
The symmetry employed for this shelxl refinement is uniquely defined
by the following loop, which should always be used as a source of
symmetry information in preference to the above space-group names.
They are only intended as comments.
;
_shelx_estimated_absorpt_t_max 0.992
_shelx_estimated_absorpt_t_min 0.882
_olex2_refinement_description
;
1. Fixed Uiso
 At 1.2 times of:
  All C(H) groups, All Si(H) groups
2. Uiso/Uaniso restraints and constraints
P1 \\sim P2 \\sim P3 \\sim Si1 \\sim Si2 \\sim Si3 \\sim Si3A \\sim P2A \\sim
Si2A \\sim P1A \\sim Si1A \\sim P3A: within 2A with sigma of 0.01 and sigma for
terminal atoms of 0.02
3. Others
 Fixed Sof: P1(0.75548) P2(0.75548) P3(0.75548) Si1(0.75548) H1(0.75548)
 Si2(0.75548) H2(0.75548) Si3(0.75548) H3(0.75548) Si3A(0.24452) H3AA(0.24452)
 P2A(0.24452) Si2A(0.24452) H2AA(0.24452) P1A(0.24452) Si1A(0.24452)
 H1A(0.24452) P3A(0.24452)
4.a Ternary CH refined with riding coordinates:
 Si1(H1), Si2(H2), Si3(H3), Si3A(H3AA), Si2A(H2AA), Si1A(H1A)
4.b Aromatic/amide H refined with riding coordinates:
 C2(H2A), C3(H3A), C4(H4), C5(H5), C6(H6), C8(H8), C9(H9), C10(H10), C11(H11),
 C12(H12), C14(H14), C15(H15), C16(H16), C17(H17), C18(H18), C20(H20), C21(H21),
  C22(H22), C23(H23), C24(H24), C26(H26), C27(H27), C28(H28), C29(H29),
 C30(H30), C32(H32), C33(H33), C34(H34), C35(H35), C36(H36)
;
_olex2_submission_special_instructions 'No special instructions were received'

loop_
_space_group_symop_operation_xyz
'x, y, z'
'-x, y+1/2, -z'

loop_
_atom_site_label
_atom_site_type_symbol
_atom_site_fract_x
_atom_site_fract_y
_atom_site_fract_z
_atom_site_U_iso_or_equiv
_atom_site_adp_type
_atom_site_occupancy
_atom_site_site_symmetry_order
_atom_site_calc_flag
_atom_site_refinement_flags_posn
_atom_site_refinement_flags_adp
_atom_site_refinement_flags_occupancy
_atom_site_disorder_assembly
_atom_site_disorder_group
P1 P 0.8551(3) 0.2392(5) 0.28343(14) 0.0153(6) Uani 0.7555 1 d . U P A 1
P2 P 0.6521(2) 0.4342(5) 0.16134(14) 0.0157(6) Uani 0.7555 1 d . U P A 1
P3 P 0.6107(2) 0.4979(5) 0.31215(12) 0.0162(6) Uani 0.7555 1 d . U P A 1
Si1 Si 0.8368(3) 0.4232(5) 0.19648(14) 0.0161(7) Uani 0.7555 1 d . U P A 1
H1 H 0.8673 0.5739 0.2030 0.019 Uiso 0.7555 1 calc R . P A 1
Si2 Si 0.5968(3) 0.6814(5) 0.22504(16) 0.0162(7) Uani 0.7555 1 d . U P A 1
H2 H 0.6450 0.8146 0.2280 0.019 Uiso 0.7555 1 calc R . P A 1
Si3 Si 0.7974(3) 0.5032(5) 0.34110(16) 0.0152(7) Uani 0.7555 1 d . U P A 1
H3 H 0.8306 0.6469 0.3322 0.018 Uiso 0.7555 1 calc R . P A 1
C1 C 1.0138(5) 0.2495(11) 0.3009(3) 0.0208(14) Uani 1 1 d . . . . .
C2 C 1.0788(6) 0.4255(12) 0.3223(3) 0.0374(18) Uani 1 1 d . . . . .
H2A H 1.0432 0.5604 0.3280 0.045 Uiso 1 1 calc R . . . .
C3 C 1.1931(6) 0.4104(13) 0.3353(3) 0.0392(19) Uani 1 1 d . . . . .
H3A H 1.2357 0.5329 0.3508 0.047 Uiso 1 1 calc R . . . .
C4 C 1.2472(5) 0.2146(13) 0.3260(3) 0.0310(17) Uani 1 1 d . . . . .
H4 H 1.3267 0.2042 0.3340 0.037 Uiso 1 1 calc R . . . .
C5 C 1.1845(5) 0.0380(12) 0.3051(3) 0.0255(16) Uani 1 1 d . . . . .
H5 H 1.2205 -0.0964 0.2992 0.031 Uiso 1 1 calc R . . . .
C6 C 1.0684(5) 0.0547(11) 0.2925(3) 0.0252(15) Uani 1 1 d . . . . .
H6 H 1.0256 -0.0687 0.2779 0.030 Uiso 1 1 calc R . . . .
C7 C 0.9122(5) 0.2770(12) 0.1425(3) 0.0228(16) Uani 1 1 d . . . . .
C8 C 0.8746(5) 0.0699(12) 0.1244(3) 0.0259(16) Uani 1 1 d . . . . .
H8 H 0.8131 0.0084 0.1410 0.031 Uiso 1 1 calc R . . . .
C9 C 0.9243(5) -0.0475(12) 0.0830(3) 0.0288(16) Uani 1 1 d . . . . .
H9 H 0.8966 -0.1876 0.0710 0.035 Uiso 1 1 calc R . . . .
C10 C 1.0144(5) 0.0385(12) 0.0590(3) 0.0272(16) Uani 1 1 d . . . . .
H10 H 1.0494 -0.0433 0.0308 0.033 Uiso 1 1 calc R . . . .
C11 C 1.0539(5) 0.2417(12) 0.0757(3) 0.0249(15) Uani 1 1 d . . . . .
H11 H 1.1165 0.3004 0.0594 0.030 Uiso 1 1 calc R . . . .
C12 C 1.0022(5) 0.3602(10) 0.1162(3) 0.0212(15) Uani 1 1 d . . . . .
H12 H 1.0286 0.5026 0.1266 0.025 Uiso 1 1 calc R . . . .
C13 C 0.6553(5) 0.5866(11) 0.0876(3) 0.0197(15) Uani 1 1 d . . . . .
C14 C 0.6904(5) 0.4662(11) 0.0414(3) 0.0217(15) Uani 1 1 d . . . . .
H14 H 0.7184 0.3231 0.0490 0.026 Uiso 1 1 calc R . . . .
C15 C 0.6849(5) 0.5520(12) -0.0158(3) 0.0260(16) Uani 1 1 d . . . . .
H15 H 0.7118 0.4699 -0.0467 0.031 Uiso 1 1 calc R . . . .
C16 C 0.6404(5) 0.7576(13) -0.0281(3) 0.0297(17) Uani 1 1 d . . . . .
H16 H 0.6354 0.8159 -0.0675 0.036 Uiso 1 1 calc R . . . .
C17 C 0.6033(5) 0.8768(11) 0.0174(3) 0.0271(17) Uani 1 1 d . . . . .
H17 H 0.5726 1.0177 0.0091 0.033 Uiso 1 1 calc R . . . .
C18 C 0.6104(5) 0.7934(11) 0.0749(3) 0.0266(16) Uani 1 1 d . . . . .
H18 H 0.5847 0.8771 0.1059 0.032 Uiso 1 1 calc R . . . .
C19 C 0.4499(5) 0.7437(11) 0.2042(3) 0.0244(15) Uani 1 1 d . . . . .
C20 C 0.3702(6) 0.5748(12) 0.2078(3) 0.0388(19) Uani 1 1 d . . . . .
H20 H 0.3959 0.4349 0.2212 0.047 Uiso 1 1 calc R . . . .
C21 C 0.2581(6) 0.6088(12) 0.1925(3) 0.0354(19) Uani 1 1 d . . . . .
H21 H 0.2066 0.4928 0.1950 0.042 Uiso 1 1 calc R . . . .
C22 C 0.2185(6) 0.8138(12) 0.1731(3) 0.0261(16) Uani 1 1 d . . . . .
H22 H 0.1402 0.8374 0.1623 0.031 Uiso 1 1 calc R . . . .
C23 C 0.2930(5) 0.9806(12) 0.1698(3) 0.0258(15) Uani 1 1 d . . . . .
H23 H 0.2662 1.1198 0.1564 0.031 Uiso 1 1 calc R . . . .
C24 C 0.4071(5) 0.9476(11) 0.1859(3) 0.0240(15) Uani 1 1 d . . . . .
H24 H 0.4574 1.0663 0.1845 0.029 Uiso 1 1 calc R . . . .
C25 C 0.5612(5) 0.7130(11) 0.3621(3) 0.0199(15) Uani 1 1 d . . . . .
C26 C 0.4714(5) 0.6477(11) 0.3899(3) 0.0228(15) Uani 1 1 d . . . . .
H26 H 0.4407 0.5067 0.3818 0.027 Uiso 1 1 calc R . . . .
C27 C 0.4245(5) 0.7821(12) 0.4291(3) 0.0281(17) Uani 1 1 d . . . . .
H27 H 0.3618 0.7350 0.4476 0.034 Uiso 1 1 calc R . . . .
C28 C 0.4709(5) 0.9884(12) 0.4413(3) 0.0272(16) Uani 1 1 d . . . . .
H28 H 0.4400 1.0828 0.4683 0.033 Uiso 1 1 calc R . . . .
C29 C 0.5608(5) 1.0544(12) 0.4142(3) 0.0312(17) Uani 1 1 d . . . . .
H29 H 0.5926 1.1940 0.4232 0.037 Uiso 1 1 calc R . . . .
C30 C 0.6061(5) 0.9221(13) 0.3741(3) 0.0281(16) Uani 1 1 d . . . . .
H30 H 0.6670 0.9717 0.3547 0.034 Uiso 1 1 calc R . . . .
C31 C 0.8294(4) 0.4348(12) 0.4204(3) 0.0213(14) Uani 1 1 d . . . . .
C32 C 0.8715(5) 0.2302(12) 0.4394(3) 0.0260(16) Uani 1 1 d . . . . .
H32 H 0.8853 0.1251 0.4103 0.031 Uiso 1 1 calc R . . . .
C33 C 0.8931(5) 0.1788(12) 0.4989(3) 0.0278(16) Uani 1 1 d . . . . .
H33 H 0.9216 0.0388 0.5104 0.033 Uiso 1 1 calc R . . . .
C34 C 0.8744(5) 0.3253(12) 0.5418(3) 0.0267(16) Uani 1 1 d . . . . .
H34 H 0.8902 0.2880 0.5830 0.032 Uiso 1 1 calc R . . . .
C35 C 0.8322(5) 0.5292(13) 0.5250(3) 0.0270(16) Uani 1 1 d . . . . .
H35 H 0.8180 0.6315 0.5547 0.032 Uiso 1 1 calc R . . . .
C36 C 0.8106(5) 0.5838(11) 0.4646(3) 0.0215(15) Uani 1 1 d . . . . .
H36 H 0.7826 0.7244 0.4534 0.026 Uiso 1 1 calc R . . . .
Si3A Si 0.6424(8) 0.5902(16) 0.3082(4) 0.0186(19) Uani 0.2445 1 d . U P A 2
H3AA H 0.6165 0.4371 0.3004 0.022 Uiso 0.2445 1 calc R . P A 2
P2A P 0.6224(8) 0.7737(18) 0.2218(5) 0.022(2) Uani 0.2445 1 d . U P A 2
Si2A Si 0.6829(9) 0.5205(18) 0.1621(5) 0.022(2) Uani 0.2445 1 d . U P A 2
H2AA H 0.6489 0.3763 0.1696 0.026 Uiso 0.2445 1 calc R . P A 2
P1A P 0.8667(8) 0.5135(17) 0.1916(4) 0.020(2) Uani 0.2445 1 d . U P A 2
Si1A Si 0.8803(9) 0.3289(19) 0.2792(5) 0.021(2) Uani 0.2445 1 d . U P A 2
H1A H 0.8275 0.2025 0.2764 0.026 Uiso 0.2445 1 calc R . P A 2
P3A P 0.8280(9) 0.5894(18) 0.3410(5) 0.021(2) Uani 0.2445 1 d . U P A 2

loop_
_atom_site_aniso_label
_atom_site_aniso_U_11
_atom_site_aniso_U_22
_atom_site_aniso_U_33
_atom_site_aniso_U_23
_atom_site_aniso_U_13
_atom_site_aniso_U_12
P1 0.0148(15) 0.0176(19) 0.0126(12) -0.0011(13) -0.0017(10) -0.0020(12)
P2 0.0156(15) 0.0189(18) 0.0119(12) 0.0010(14) -0.0005(10) 0.0014(12)
P3 0.0179(14) 0.0175(17) 0.0133(12) 0.0014(12) 0.0026(9) 0.0007(11)
Si1 0.0195(16) 0.0148(19) 0.0136(13) -0.0006(14) 0.0004(11) -0.0027(12)
Si2 0.0149(16) 0.018(2) 0.0151(14) -0.0008(15) -0.0006(11) -0.0037(13)
Si3 0.0197(17) 0.013(2) 0.0124(13) 0.0004(14) 0.0011(11) -0.0002(12)
C1 0.033(4) 0.019(4) 0.010(3) 0.001(3) 0.002(3) 0.004(3)
C2 0.048(5) 0.022(4) 0.038(4) -0.001(4) -0.011(3) 0.002(4)
C3 0.048(5) 0.030(4) 0.037(4) -0.002(4) -0.009(3) -0.011(4)
C4 0.025(4) 0.048(5) 0.020(4) 0.004(4) 0.002(3) 0.002(4)
C5 0.032(4) 0.024(4) 0.022(4) -0.002(3) 0.007(3) 0.005(3)
C6 0.026(4) 0.024(4) 0.025(4) 0.001(3) 0.003(3) 0.006(3)
C7 0.016(3) 0.040(5) 0.011(3) 0.003(3) -0.003(2) 0.002(3)
C8 0.020(3) 0.036(4) 0.020(4) 0.010(3) -0.002(3) -0.004(3)
C9 0.026(4) 0.026(4) 0.031(4) -0.001(3) -0.011(3) 0.002(3)
C10 0.026(4) 0.034(5) 0.021(4) -0.005(3) 0.000(3) 0.013(3)
C11 0.018(3) 0.038(4) 0.019(3) 0.004(3) 0.003(3) 0.002(3)
C12 0.024(4) 0.016(4) 0.022(4) -0.002(3) -0.003(3) -0.004(3)
C13 0.012(3) 0.026(4) 0.020(4) -0.006(3) 0.000(2) -0.005(3)
C14 0.020(3) 0.027(4) 0.018(3) 0.002(3) 0.001(2) 0.000(3)
C15 0.021(3) 0.037(5) 0.020(3) 0.000(3) 0.006(3) 0.003(3)
C16 0.022(3) 0.042(5) 0.024(4) 0.014(4) 0.003(3) 0.000(3)
C17 0.020(3) 0.021(4) 0.040(4) -0.002(3) 0.001(3) -0.001(3)
C18 0.021(3) 0.031(4) 0.026(4) -0.010(3) -0.002(3) -0.003(3)
C19 0.034(4) 0.021(4) 0.016(3) -0.002(3) -0.003(3) 0.015(3)
C20 0.065(5) 0.018(4) 0.031(4) 0.001(3) -0.004(4) 0.001(4)
C21 0.047(5) 0.026(4) 0.029(4) -0.007(3) -0.012(3) -0.007(4)
C22 0.025(4) 0.031(4) 0.020(4) -0.002(3) -0.006(3) 0.000(3)
C23 0.030(3) 0.023(4) 0.023(3) 0.000(3) 0.002(3) 0.006(3)
C24 0.027(3) 0.023(4) 0.023(3) 0.002(3) 0.004(3) 0.000(3)
C25 0.017(3) 0.025(4) 0.017(3) 0.008(3) -0.002(2) 0.005(3)
C26 0.022(3) 0.021(4) 0.025(4) -0.003(3) 0.001(3) -0.001(3)
C27 0.023(4) 0.033(5) 0.030(4) 0.001(3) 0.010(3) 0.003(3)
C28 0.025(3) 0.034(5) 0.022(4) -0.002(3) 0.000(3) 0.011(3)
C29 0.032(4) 0.028(4) 0.032(4) 0.005(3) -0.004(3) -0.001(3)
C30 0.017(3) 0.040(4) 0.027(4) 0.011(4) 0.005(3) 0.002(3)
C31 0.014(3) 0.030(4) 0.018(3) 0.002(3) -0.003(2) 0.001(3)
C32 0.015(3) 0.027(4) 0.035(4) -0.014(3) -0.004(3) 0.000(3)
C33 0.024(3) 0.025(4) 0.034(4) 0.007(3) 0.000(3) -0.001(3)
C34 0.023(4) 0.039(4) 0.020(4) 0.012(3) 0.009(3) 0.003(3)
C35 0.026(4) 0.038(5) 0.018(3) -0.003(3) 0.005(3) 0.006(3)
C36 0.017(3) 0.026(4) 0.020(4) 0.000(3) -0.003(3) 0.008(3)
Si3A 0.025(5) 0.015(5) 0.015(4) 0.002(4) -0.001(3) 0.011(4)
P2A 0.013(5) 0.033(7) 0.016(4) -0.006(5) -0.007(3) 0.008(4)
Si2A 0.029(5) 0.020(6) 0.017(4) 0.001(4) 0.004(4) 0.006(4)
P1A 0.018(5) 0.029(6) 0.012(4) -0.003(4) -0.002(3) 0.013(4)
Si1A 0.016(5) 0.027(6) 0.021(4) -0.004(5) 0.000(3) 0.004(4)
P3A 0.026(6) 0.022(6) 0.014(4) 0.006(5) 0.002(4) 0.016(4)

loop_
_atom_type_symbol
_atom_type_description
_atom_type_scat_dispersion_real
_atom_type_scat_dispersion_imag
_atom_type_scat_source
C C 0.0033 0.0016 'International Tables Vol C Tables 4.2.6.8 and 6.1.1.4'
H H 0.0000 0.0000 'International Tables Vol C Tables 4.2.6.8 and 6.1.1.4'
P P 0.1023 0.0942 'International Tables Vol C Tables 4.2.6.8 and 6.1.1.4'
Si Si 0.0817 0.0704 'International Tables Vol C Tables 4.2.6.8 and 6.1.1.4'

loop_
_geom_angle_atom_site_label_1
_geom_angle_atom_site_label_2
_geom_angle_atom_site_label_3
_geom_angle
Si3 P1 Si1 97.86(18)
C1 P1 Si1 98.3(2)
C1 P1 Si3 103.6(2)
Si2 P2 Si1 99.00(17)
C13 P2 Si1 100.8(2)
C13 P2 Si2 105.3(3)
Si2 P3 Si3 101.57(16)
C25 P3 Si2 100.1(2)
C25 P3 Si3 101.4(2)
P1 Si1 P2 107.39(16)
P1 Si1 H1 110.3
P2 Si1 H1 110.3
C7 Si1 P1 109.2(3)
C7 Si1 P2 109.2(3)
C7 Si1 H1 110.3
P2 Si2 H2 112.3
P3 Si2 P2 102.83(18)
P3 Si2 H2 112.3
C19 Si2 P2 109.8(3)
C19 Si2 P3 106.9(3)
C19 Si2 H2 112.3
P1 Si3 P3 101.18(17)
P1 Si3 H3 111.2
P3 Si3 H3 111.2
C31 Si3 P1 110.9(3)
C31 Si3 P3 110.7(2)
C31 Si3 H3 111.2
C2 C1 P1 127.2(5)
C2 C1 C6 117.9(6)
C2 C1 Si1A 110.2(6)
C6 C1 P1 115.0(5)
C6 C1 Si1A 131.1(7)
C1 C2 H2A 119.1
C3 C2 C1 121.7(7)
C3 C2 H2A 119.1
C2 C3 H3A 120.0
C2 C3 C4 119.9(7)
C4 C3 H3A 120.0
C3 C4 H4 120.3
C5 C4 C3 119.4(6)
C5 C4 H4 120.3
C4 C5 H5 119.9
C4 C5 C6 120.1(7)
C6 C5 H5 119.9
C1 C6 H6 119.5
C5 C6 C1 121.0(7)
C5 C6 H6 119.5
C8 C7 Si1 118.0(5)
C8 C7 C12 116.8(6)
C8 C7 P1A 138.0(6)
C12 C7 Si1 125.1(5)
C12 C7 P1A 104.9(6)
C7 C8 H8 119.2
C9 C8 C7 121.7(6)
C9 C8 H8 119.2
C8 C9 H9 120.1
C8 C9 C10 119.8(7)
C10 C9 H9 120.1
C9 C10 H10 119.9
C11 C10 C9 120.2(6)
C11 C10 H10 119.9
C10 C11 H11 120.2
C10 C11 C12 119.6(6)
C12 C11 H11 120.2
C7 C12 H12 119.1
C11 C12 C7 121.9(6)
C11 C12 H12 119.1
C14 C13 P2 115.6(5)
C14 C13 C18 118.7(6)
C14 C13 Si2A 124.6(7)
C18 C13 P2 125.0(5)
C18 C13 Si2A 115.8(6)
C13 C14 H14 119.6
C15 C14 C13 120.8(6)
C15 C14 H14 119.6
C14 C15 H15 119.9
C14 C15 C16 120.2(6)
C16 C15 H15 119.9
C15 C16 H16 120.3
C17 C16 C15 119.4(7)
C17 C16 H16 120.3
C16 C17 H17 119.6
C16 C17 C18 120.7(7)
C18 C17 H17 119.6
C13 C18 H18 119.9
C17 C18 C13 120.2(6)
C17 C18 H18 119.9
C20 C19 Si2 118.1(5)
C20 C19 P2A 136.0(6)
C24 C19 Si2 125.2(5)
C24 C19 C20 116.7(6)
C24 C19 P2A 107.3(6)
C19 C20 H20 119.2
C21 C20 C19 121.6(7)
C21 C20 H20 119.2
C20 C21 H21 120.0
C20 C21 C22 120.1(7)
C22 C21 H21 120.0
C21 C22 H22 120.1
C23 C22 C21 119.7(6)
C23 C22 H22 120.1
C22 C23 H23 119.8
C22 C23 C24 120.4(6)
C24 C23 H23 119.8
C19 C24 H24 119.3
C23 C24 C19 121.4(6)
C23 C24 H24 119.3
C26 C25 P3 113.2(5)
C26 C25 C30 118.9(6)
C26 C25 Si3A 134.7(7)
C30 C25 P3 127.9(5)
C30 C25 Si3A 106.4(6)
C25 C26 H26 119.2
C25 C26 C27 121.7(6)
C27 C26 H26 119.2
C26 C27 H27 120.6
C26 C27 C28 118.8(6)
C28 C27 H27 120.6
C27 C28 H28 120.0
C29 C28 C27 120.0(7)
C29 C28 H28 120.0
C28 C29 H29 119.4
C28 C29 C30 121.2(7)
C30 C29 H29 119.4
C25 C30 H30 120.3
C29 C30 C25 119.4(6)
C29 C30 H30 120.3
C32 C31 Si3 121.8(5)
C32 C31 P3A 130.8(6)
C36 C31 Si3 120.9(5)
C36 C31 C32 117.3(6)
C36 C31 P3A 109.8(6)
C31 C32 H32 119.3
C33 C32 C31 121.4(6)
C33 C32 H32 119.3
C32 C33 H33 119.6
C34 C33 C32 120.9(7)
C34 C33 H33 119.6
C33 C34 H34 120.2
C33 C34 C35 119.7(7)
C35 C34 H34 120.2
C34 C35 H35 120.1
C34 C35 C36 119.9(7)
C36 C35 H35 120.1
C31 C36 H36 119.6
C35 C36 C31 120.8(6)
C35 C36 H36 119.6
C25 Si3A H3AA 109.1
C25 Si3A P2A 111.4(6)
C25 Si3A P3A 112.2(6)
P2A Si3A H3AA 109.1
P2A Si3A P3A 105.9(6)
P3A Si3A H3AA 109.1
C19 P2A Si3A 96.4(5)
C19 P2A Si2A 102.7(5)
Si3A P2A Si2A 99.5(6)
C13 Si2A P2A 112.7(7)
C13 Si2A H2AA 110.1
C13 Si2A P1A 110.7(6)
P2A Si2A H2AA 110.1
P1A Si2A P2A 102.9(6)
P1A Si2A H2AA 110.1
C7 P1A Si2A 100.8(5)
C7 P1A Si1A 97.3(5)
Si2A P1A Si1A 103.0(6)
C1 Si1A P1A 110.8(6)
C1 Si1A H1A 111.3
C1 Si1A P3A 111.0(6)
P1A Si1A H1A 111.3
P1A Si1A P3A 100.7(6)
P3A Si1A H1A 111.3
C31 P3A Si3A 100.5(5)
C31 P3A Si1A 103.8(6)
Si3A P3A Si1A 98.2(6)

loop_
_geom_bond_atom_site_label_1
_geom_bond_atom_site_label_2
_geom_bond_distance
P1 Si1 2.245(4)
P1 Si3 2.244(5)
P1 C1 1.893(7)
P2 Si1 2.254(4)
P2 Si2 2.249(5)
P2 C13 1.910(7)
P3 Si2 2.248(4)
P3 Si3 2.250(4)
P3 C25 1.882(7)
Si1 H1 1.0000
Si1 C7 1.842(7)
Si2 H2 1.0000
Si2 C19 1.805(7)
Si3 H3 1.0000
Si3 C31 1.823(7)
C1 C2 1.383(9)
C1 C6 1.391(9)
C1 Si1A 1.684(13)
C2 H2A 0.9500
C2 C3 1.368(9)
C3 H3A 0.9500
C3 C4 1.397(10)
C4 H4 0.9500
C4 C5 1.369(10)
C5 H5 0.9500
C5 C6 1.389(8)
C6 H6 0.9500
C7 C8 1.394(10)
C7 C12 1.394(8)
C7 P1A 1.947(12)
C8 H8 0.9500
C8 C9 1.375(9)
C9 H9 0.9500
C9 C10 1.377(9)
C10 H10 0.9500
C10 C11 1.371(10)
C11 H11 0.9500
C11 C12 1.378(9)
C12 H12 0.9500
C13 C14 1.387(9)
C13 C18 1.396(10)
C13 Si2A 1.713(13)
C14 H14 0.9500
C14 C15 1.384(8)
C15 H15 0.9500
C15 C16 1.387(10)
C16 H16 0.9500
C16 C17 1.379(9)
C17 H17 0.9500
C17 C18 1.385(9)
C18 H18 0.9500
C19 C20 1.421(10)
C19 C24 1.396(9)
C19 P2A 2.064(12)
C20 H20 0.9500
C20 C21 1.360(10)
C21 H21 0.9500
C21 C22 1.397(10)
C22 H22 0.9500
C22 C23 1.369(9)
C23 H23 0.9500
C23 C24 1.384(8)
C24 H24 0.9500
C25 C26 1.375(8)
C25 C30 1.407(10)
C25 Si3A 1.818(11)
C26 H26 0.9500
C26 C27 1.383(9)
C27 H27 0.9500
C27 C28 1.398(10)
C28 H28 0.9500
C28 C29 1.369(9)
C29 H29 0.9500
C29 C30 1.378(9)
C30 H30 0.9500
C31 C32 1.402(9)
C31 C36 1.393(9)
C31 P3A 2.021(12)
C32 H32 0.9500
C32 C33 1.365(9)
C33 H33 0.9500
C33 C34 1.361(9)
C34 H34 0.9500
C34 C35 1.386(10)
C35 H35 0.9500
C35 C36 1.390(8)
C36 H36 0.9500
Si3A H3AA 1.0000
Si3A P2A 2.233(14)
Si3A P3A 2.251(15)
P2A Si2A 2.239(16)
Si2A H2AA 1.0000
Si2A P1A 2.218(15)
P1A Si1A 2.262(15)
Si1A H1A 1.0000
Si1A P3A 2.264(17)
